data_2209928
loop_
_publ_author_name
'Ansari, Farzana Latif'
'Sultana, Sajida'
'Corrente, Andrea M.'
'Parvez, Masood'

_publ_section_title
2,3,4,6-Tetra-<i>O</i>-acetyl-<i>O</i>-(<i>p</i>-<i>tert</i>-butylphenyl)-\b-<small>D</small>-glucopyranoside
_journal_coeditor_code LH2114
_journal_issue 8
_journal_name_full 'Acta Crystallographica Section E'
_journal_page_first o3139
_journal_page_last o3141
_journal_paper_doi 10.1107/S1600536806024573
_journal_volume 62
_journal_year 2006
_chemical_formula_iupac 'C24 H32 O10'
_chemical_formula_moiety 'C24 H32 O10'
_chemical_formula_sum 'C24 H32 O10'
_chemical_formula_weight 480.50
_chemical_melting_point .411E-305
_chemical_name_common
;
2,3,4,6-Tetra-O-acetyl-O-(p-tert-butylphenyl)-\b-D-glucopyranoside
;
_chemical_name_systematic
;
2,3,4,6-Tetra-O-acetyl-O-(p-tert-butylphenyl)-\b-D-glucopyranoside
;
_space_group_IT_number 19
_symmetry_cell_setting orthorhombic
_symmetry_space_group_name_Hall 'P 2ac 2ab'
_symmetry_space_group_name_H-M 'P 21 21 21'
_atom_sites_solution_hydrogens geom
_atom_sites_solution_primary direct
_atom_sites_solution_secondary difmap
_cell_angle_alpha 90.00
_cell_angle_beta 90.00
_cell_angle_gamma 90.00
_cell_formula_units_Z 4
_cell_length_a 8.093(2)
_cell_length_b 10.932(4)
_cell_length_c 29.318(11)
_cell_measurement_reflns_used 5849
_cell_measurement_temperature 173(2)
_cell_measurement_theta_max 27.5
_cell_measurement_theta_min 3.7
_cell_volume 2593.8(15)
_computing_cell_refinement 'DENZO (Otwinowski & Minor, 1997)'
_computing_data_collection 'COLLECT (Nonius, 1998)'
_computing_data_reduction 'SCALEPACK (Otwinowski & Minor, 1997)'
_computing_molecular_graphics 'ORTEPII (Johnson, 1976)'
_computing_publication_material SHELXL97
_computing_structure_refinement 'SHELXL97 (Sheldrick, 1997)'
_computing_structure_solution 'SIR92 (Altomare <i>et al.</i>,  1994)'
_diffrn_ambient_temperature 173(2)
_diffrn_measured_fraction_theta_full 0.993
_diffrn_measured_fraction_theta_max 0.993
_diffrn_measurement_device_type 'Bruker Nonius KappaCCD area-detector'
_diffrn_measurement_method '\w and \f'
_diffrn_radiation_monochromator graphite
_diffrn_radiation_source 'fine-focus sealed tube'
_diffrn_radiation_type MoK\a
_diffrn_radiation_wavelength 0.71073
_diffrn_reflns_av_R_equivalents 0.0417
_diffrn_reflns_av_sigmaI/netI 0.0544
_diffrn_reflns_limit_h_max 10
_diffrn_reflns_limit_h_min -10
_diffrn_reflns_limit_k_max 14
_diffrn_reflns_limit_k_min -14
_diffrn_reflns_limit_l_max 38
_diffrn_reflns_limit_l_min -37
_diffrn_reflns_number 5849
_diffrn_reflns_theta_full 27.5
_diffrn_reflns_theta_max 27.5
_diffrn_reflns_theta_min 3.7
_exptl_absorpt_coefficient_mu 0.096
_exptl_absorpt_correction_T_max 0.992
_exptl_absorpt_correction_T_min 0.987
_exptl_absorpt_correction_type multi-scan
_exptl_absorpt_process_details '(SORTAV; Blessing, 1997)'
_exptl_crystal_colour colourless
_exptl_crystal_density_diffrn 1.230
_exptl_crystal_density_method 'not measured'
_exptl_crystal_description block
_exptl_crystal_F_000 1024
_exptl_crystal_size_max 0.14
_exptl_crystal_size_mid 0.12
_exptl_crystal_size_min 0.08
_refine_diff_density_max 0.27
_refine_diff_density_min -0.17
_refine_ls_extinction_coef 0.012(2)
_refine_ls_extinction_expression Fc^*^=kFc[1+0.001xFc^2^\l^3^/sin(2\q)]^-1/4^
_refine_ls_extinction_method 'SHELXL97 (Sheldrick, 1997)'
_refine_ls_goodness_of_fit_ref 1.02
_refine_ls_hydrogen_treatment constr
_refine_ls_matrix_type full
_refine_ls_number_parameters 318
_refine_ls_number_reflns 3374
_refine_ls_number_restraints 0
_refine_ls_restrained_S_all 1.02
_refine_ls_R_factor_all 0.086
_refine_ls_R_factor_gt 0.048
_refine_ls_shift/su_max 0.004
_refine_ls_shift/su_mean 0.000
_refine_ls_structure_factor_coef Fsqd
_refine_ls_weighting_details 'calc w = 1/[\s^2^(Fo^2^)+(0.064P)^2^+0.45P] where P=(Fo^2^+2Fc^2^)/3'
_refine_ls_weighting_scheme calc
_refine_ls_wR_factor_gt 0.109
_refine_ls_wR_factor_ref 0.128
_reflns_number_gt 2317
_reflns_number_total 3374
_reflns_threshold_expression I>2\s(I)
_cod_data_source_file lh2114.cif
_cod_data_source_block I
_cod_database_code 2209928
_cod_database_fobs_code 2209928

loop_
_symmetry_equiv_pos_as_xyz
'x, y, z'
'-x+1/2, -y, z+1/2'
'x+1/2, -y+1/2, -z'
'-x, y+1/2, -z+1/2'

loop_
_atom_site_type_symbol
_atom_site_label
_atom_site_fract_x
_atom_site_fract_y
_atom_site_fract_z
_atom_site_U_iso_or_equiv
_atom_site_adp_type
_atom_site_calc_flag
_atom_site_refinement_flags
_atom_site_occupancy
_atom_site_disorder_assembly
_atom_site_disorder_group
O O1 0.5652(2) 0.96766(19) 0.12280(7) 0.0357(5) Uani d . 1 . .
O O2 0.6020(3) 1.2129(2) 0.11657(8) 0.0465(6) Uani d . 1 A .
O O3 0.7981(17) 1.3574(16) 0.1244(4) 0.087(3) Uani d P 0.50 A 1
O O3' 0.7583(18) 1.3726(16) 0.1020(4) 0.087(3) Uani d P 0.50 A 2
O O4 0.5564(2) 1.06700(18) 0.00395(7) 0.0330(5) Uani d . 1 . .
O O5 0.4511(4) 1.2566(3) 0.00541(10) 0.0664(8) Uani d . 1 . .
O O6 0.2287(2) 0.96709(19) 0.01897(7) 0.0343(5) Uani d . 1 . .
O O7 0.2047(3) 0.7899(2) -0.01980(8) 0.0524(6) Uani d . 1 . .
O O8 0.2464(2) 0.76002(18) 0.08389(7) 0.0354(5) Uani d . 1 . .
O O9 0.0011(3) 0.8474(2) 0.09916(9) 0.0514(7) Uani d . 1 . .
O O10 0.4367(2) 0.8083(2) 0.15850(7) 0.0391(5) Uani d . 1 . .
C C1 0.6268(3) 1.0173(3) 0.08130(10) 0.0330(7) Uani d . 1 . .
H H1 0.7040 0.9614 0.0677 0.040 Uiso d R 1 . .
C C2 0.4849(3) 1.0385(3) 0.04782(10) 0.0300(6) Uani d . 1 . .
H H2 0.4181 1.1047 0.0589 0.036 Uiso d R 1 . .
C C3 0.3766(3) 0.9263(3) 0.04229(10) 0.0297(7) Uani d . 1 . .
H H3 0.4363 0.8660 0.0251 0.036 Uiso d R 1 . .
C C4 0.3300(3) 0.8752(3) 0.08870(10) 0.0317(7) Uani d . 1 . .
H H4 0.2600 0.9330 0.1040 0.038 Uiso d R 1 . .
C C5 0.4860(4) 0.8526(3) 0.11604(10) 0.0344(7) Uani d . 1 . .
H H5 0.5573 0.7940 0.1017 0.041 Uiso d R 1 . .
C C6 0.7163(4) 1.1338(3) 0.09304(12) 0.0410(8) Uani d . 1 . .
H H6A 0.7536 1.1738 0.0658 0.049 Uiso d R 1 . .
H H6B 0.8091 1.1175 0.1125 0.049 Uiso d R 1 . .
C C7 0.6511(5) 1.3261(4) 0.12562(16) 0.0632(11) Uani d . 1 . .
C C8 0.5256(6) 1.3958(4) 0.15248(17) 0.0776(14) Uani d . 1 A .
H H8A 0.5435 1.4838 0.1482 0.093 Uiso calc R 1 . .
H H8B 0.5366 1.3754 0.1849 0.093 Uiso calc R 1 . .
H H8C 0.4146 1.3741 0.1420 0.093 Uiso calc R 1 . .
C C9 0.5324(4) 1.1811(3) -0.01349(11) 0.0402(8) Uani d . 1 . .
C C10 0.6145(4) 1.1959(3) -0.05834(12) 0.0484(9) Uani d . 1 . .
H H10A 0.6316 1.2830 -0.0645 0.058 Uiso calc R 1 . .
H H10B 0.5448 1.1604 -0.0823 0.058 Uiso calc R 1 . .
H H10C 0.7215 1.1539 -0.0579 0.058 Uiso calc R 1 . .
C C11 0.1524(4) 0.8893(3) -0.01034(11) 0.0388(8) Uani d . 1 . .
C C12 -0.0054(4) 0.9436(3) -0.02714(14) 0.0533(10) Uani d . 1 . .
H H12A -0.0122 0.9341 -0.0603 0.064 Uiso calc R 1 . .
H H12B -0.0089 1.0307 -0.0193 0.064 Uiso calc R 1 . .
H H12C -0.0990 0.9015 -0.0128 0.064 Uiso calc R 1 . .
C C13 0.0819(4) 0.7575(3) 0.09222(10) 0.0364(7) Uani d . 1 . .
C C14 0.0208(5) 0.6293(3) 0.09203(13) 0.0527(9) Uani d . 1 . .
H H14A -0.0994 0.6290 0.0960 0.063 Uiso calc R 1 . .
H H14B 0.0725 0.5838 0.1170 0.063 Uiso calc R 1 . .
H H14C 0.0489 0.5906 0.0629 0.063 Uiso calc R 1 . .
C C15 0.5551(4) 0.7567(3) 0.18655(10) 0.0340(7) Uani d . 1 . .
C C16 0.7236(4) 0.7620(3) 0.17865(11) 0.0412(8) Uani d . 1 . .
H H16 0.7624 0.8036 0.1519 0.049 Uiso d R 1 . .
C C17 0.8298(4) 0.7068(3) 0.20939(11) 0.0431(8) Uani d . 1 . .
H H17 0.9468 0.7090 0.2042 0.052 Uiso d R 1 . .
C C18 0.7733(4) 0.6469(3) 0.24831(11) 0.0407(8) Uani d . 1 . .
C C19 0.6020(4) 0.6435(3) 0.25486(12) 0.0463(9) Uani d . 1 . .
H H19 0.5580 0.6031 0.2813 0.056 Uiso d R 1 . .
C C20 0.4954(4) 0.6967(3) 0.22457(11) 0.0435(8) Uani d . 1 . .
H H20 0.3781 0.6913 0.2290 0.052 Uiso d R 1 . .
C C21 0.8876(4) 0.5848(4) 0.28278(13) 0.0511(9) Uani d . 1 . .
C C22 0.8502(5) 0.6345(4) 0.33105(13) 0.0698(12) Uani d . 1 . .
H H22A 0.9202 0.5924 0.3534 0.084 Uiso calc R 1 . .
H H22B 0.7337 0.6200 0.3384 0.084 Uiso calc R 1 . .
H H22C 0.8730 0.7225 0.3320 0.084 Uiso calc R 1 . .
C C23 1.0680(4) 0.6075(5) 0.27326(16) 0.0775(15) Uani d . 1 . .
H H23A 1.1352 0.5667 0.2965 0.093 Uiso calc R 1 . .
H H23B 1.0899 0.6956 0.2739 0.093 Uiso calc R 1 . .
H H23C 1.0963 0.5749 0.2431 0.093 Uiso calc R 1 . .
C C24 0.8550(6) 0.4496(4) 0.28294(17) 0.0755(13) Uani d . 1 . .
H H24A 0.9244 0.4103 0.3061 0.091 Uiso calc R 1 . .
H H24B 0.8811 0.4156 0.2529 0.091 Uiso calc R 1 . .
H H24C 0.7384 0.4347 0.2900 0.091 Uiso calc R 1 . .

loop_
_atom_site_aniso_label
_atom_site_aniso_U_11
_atom_site_aniso_U_22
_atom_site_aniso_U_33
_atom_site_aniso_U_12
_atom_site_aniso_U_13
_atom_site_aniso_U_23
O1 0.0365(10) 0.0395(12) 0.0312(11) -0.0042(10) -0.0002(9) 0.0008(10)
O2 0.0489(13) 0.0420(14) 0.0485(13) -0.0095(11) 0.0019(11) -0.0127(11)
O3 0.064(6) 0.062(4) 0.135(10) -0.027(4) 0.017(6) -0.025(8)
O3' 0.064(6) 0.062(4) 0.135(10) -0.027(4) 0.017(6) -0.025(8)
O4 0.0364(10) 0.0299(11) 0.0326(11) 0.0003(9) 0.0031(9) 0.0023(9)
O5 0.0892(19) 0.0372(14) 0.0728(18) 0.0195(15) 0.0224(16) 0.0115(13)
O6 0.0325(10) 0.0309(12) 0.0393(12) 0.0001(9) -0.0083(9) -0.0019(10)
O7 0.0551(14) 0.0392(14) 0.0629(16) 0.0032(12) -0.0125(12) -0.0189(12)
O8 0.0356(11) 0.0294(12) 0.0412(12) -0.0034(9) 0.0060(9) -0.0028(10)
O9 0.0349(12) 0.0482(15) 0.0712(17) -0.0017(12) 0.0076(12) -0.0078(13)
O10 0.0318(10) 0.0512(14) 0.0341(11) 0.0043(11) 0.0048(9) 0.0105(10)
C1 0.0288(13) 0.0366(17) 0.0337(16) 0.0021(14) 0.0003(12) 0.0023(14)
C2 0.0303(14) 0.0280(15) 0.0317(15) 0.0021(13) 0.0022(12) -0.0008(13)
C3 0.0297(14) 0.0261(15) 0.0332(15) 0.0036(13) -0.0017(12) -0.0041(13)
C4 0.0307(14) 0.0284(16) 0.0361(16) 0.0002(13) 0.0020(13) -0.0019(13)
C5 0.0307(15) 0.0396(18) 0.0330(16) 0.0004(14) 0.0031(13) 0.0026(14)
C6 0.0326(15) 0.048(2) 0.0420(18) -0.0051(15) -0.0019(15) 0.0001(17)
C7 0.060(2) 0.046(2) 0.084(3) -0.012(2) 0.010(2) -0.015(2)
C8 0.094(3) 0.048(2) 0.091(3) -0.008(3) 0.025(3) -0.020(2)
C9 0.0398(17) 0.0362(19) 0.0447(19) -0.0043(16) -0.0039(15) 0.0055(15)
C10 0.0488(18) 0.049(2) 0.048(2) -0.0091(18) -0.0031(17) 0.0131(17)
C11 0.0411(17) 0.0340(18) 0.0412(18) -0.0057(15) -0.0059(15) -0.0026(15)
C12 0.0489(19) 0.044(2) 0.067(2) -0.0018(18) -0.0238(19) -0.0024(19)
C13 0.0374(16) 0.0415(19) 0.0302(15) -0.0069(15) 0.0023(13) -0.0016(15)
C14 0.056(2) 0.048(2) 0.054(2) -0.0150(18) 0.0050(19) -0.0059(18)
C15 0.0327(14) 0.0342(17) 0.0352(16) 0.0003(14) 0.0008(13) 0.0041(14)
C16 0.0389(17) 0.047(2) 0.0375(17) -0.0013(16) 0.0048(14) 0.0104(16)
C17 0.0352(16) 0.046(2) 0.048(2) -0.0020(16) 0.0006(15) 0.0091(17)
C18 0.0455(18) 0.0371(19) 0.0395(19) -0.0057(16) -0.0058(15) 0.0075(15)
C19 0.0470(19) 0.052(2) 0.0403(19) -0.0047(17) 0.0054(16) 0.0117(17)
C20 0.0360(16) 0.053(2) 0.0413(18) -0.0027(17) 0.0037(15) 0.0095(16)
C21 0.0439(18) 0.055(2) 0.055(2) 0.0002(18) -0.0054(17) 0.0196(19)
C22 0.066(3) 0.094(3) 0.050(2) 0.000(3) -0.009(2) 0.014(2)
C23 0.044(2) 0.111(4) 0.077(3) 0.007(3) -0.003(2) 0.045(3)
C24 0.075(3) 0.063(3) 0.089(3) 0.016(2) 0.012(3) 0.028(3)

loop_
_atom_type_symbol
_atom_type_description
_atom_type_scat_dispersion_real
_atom_type_scat_dispersion_imag
_atom_type_scat_source
C C 0.0033 0.0016 'International Tables Vol C Tables 4.2.6.8 and 6.1.1.4'
H H 0.0000 0.0000 'International Tables Vol C Tables 4.2.6.8 and 6.1.1.4'
O O 0.0106 0.0060 'International Tables Vol C Tables 4.2.6.8 and 6.1.1.4'

loop_
_geom_angle_atom_site_label_1
_geom_angle_atom_site_label_2
_geom_angle_atom_site_label_3
_geom_angle
_geom_angle_publ_flag
C1 O1 C5 112.0(2) y
C7 O2 C6 117.6(3) y
C9 O4 C2 118.3(2) y
C11 O6 C3 118.8(2) y
C13 O8 C4 117.6(2) y
C15 O10 C5 118.3(2) y
O1 C1 C6 107.2(2) ?
O1 C1 C2 110.1(2) ?
C6 C1 C2 112.3(3) ?
O1 C1 H1 109.9 ?
C6 C1 H1 108.7 ?
C2 C1 H1 108.7 ?
O4 C2 C3 108.1(2) ?
O4 C2 C1 107.7(2) ?
C3 C2 C1 112.3(2) ?
O4 C2 H2 111.4 ?
C3 C2 H2 108.7 ?
C1 C2 H2 108.7 ?
O6 C3 C2 106.2(2) ?
O6 C3 C4 109.3(2) ?
C2 C3 C4 110.2(2) ?
O6 C3 H3 112.3 ?
C2 C3 H3 108.7 ?
C4 C3 H3 110.0 ?
O8 C4 C5 107.5(2) ?
O8 C4 C3 110.6(2) ?
C5 C4 C3 109.1(2) ?
O8 C4 H4 110.2 ?
C5 C4 H4 110.6 ?
C3 C4 H4 108.9 ?
O10 C5 O1 108.1(2) ?
O10 C5 C4 106.9(2) ?
O1 C5 C4 107.7(2) ?
O10 C5 H5 109.4 ?
O1 C5 H5 112.3 ?
C4 C5 H5 112.2 ?
O2 C6 C1 108.0(2) ?
O2 C6 H6A 109.1 ?
C1 C6 H6A 110.2 ?
O2 C6 H6B 109.2 ?
C1 C6 H6B 110.8 ?
H6A C6 H6B 109.5 ?
O3' C7 O2 119.1(9) ?
O3 C7 O2 122.6(9) ?
O3' C7 C8 124.7(9) ?
O3 C7 C8 121.8(9) ?
O2 C7 C8 112.2(3) ?
C7 C8 H8A 109.5 ?
C7 C8 H8B 109.5 ?
H8A C8 H8B 109.5 ?
C7 C8 H8C 109.5 ?
H8A C8 H8C 109.5 ?
H8B C8 H8C 109.5 ?
O5 C9 O4 122.6(3) ?
O5 C9 C10 125.8(3) ?
O4 C9 C10 111.6(3) ?
C9 C10 H10A 109.5 ?
C9 C10 H10B 109.5 ?
H10A C10 H10B 109.5 ?
C9 C10 H10C 109.5 ?
H10A C10 H10C 109.5 ?
H10B C10 H10C 109.5 ?
O7 C11 O6 123.6(3) ?
O7 C11 C12 125.9(3) ?
O6 C11 C12 110.5(3) ?
C11 C12 H12A 109.5 ?
C11 C12 H12B 109.5 ?
H12A C12 H12B 109.5 ?
C11 C12 H12C 109.5 ?
H12A C12 H12C 109.5 ?
H12B C12 H12C 109.5 ?
O9 C13 O8 123.4(3) ?
O9 C13 C14 126.3(3) ?
O8 C13 C14 110.2(3) ?
C13 C14 H14A 109.5 ?
C13 C14 H14B 109.5 ?
H14A C14 H14B 109.5 ?
C13 C14 H14C 109.5 ?
H14A C14 H14C 109.5 ?
H14B C14 H14C 109.5 ?
C20 C15 O10 115.6(3) ?
C20 C15 C16 119.9(3) ?
O10 C15 C16 124.5(3) ?
C17 C16 C15 119.0(3) ?
C17 C16 H16 122.4 ?
C15 C16 H16 118.6 ?
C16 C17 C18 122.3(3) ?
C16 C17 H17 119.9 ?
C18 C17 H17 117.8 ?
C17 C18 C19 116.7(3) ?
C17 C18 C21 123.5(3) ?
C19 C18 C21 119.8(3) ?
C20 C19 C18 121.6(3) ?
C20 C19 H19 119.0 ?
C18 C19 H19 119.3 ?
C19 C20 C15 120.3(3) ?
C19 C20 H20 120.7 ?
C15 C20 H20 119.0 ?
C24 C21 C23 109.4(4) ?
C24 C21 C18 109.4(3) ?
C23 C21 C18 113.0(3) ?
C24 C21 C22 108.0(3) ?
C23 C21 C22 107.5(4) ?
C18 C21 C22 109.3(3) ?
C21 C22 H22A 109.5 ?
C21 C22 H22B 109.5 ?
H22A C22 H22B 109.5 ?
C21 C22 H22C 109.5 ?
H22A C22 H22C 109.5 ?
H22B C22 H22C 109.5 ?
C21 C23 H23A 109.5 ?
C21 C23 H23B 109.5 ?
H23A C23 H23B 109.5 ?
C21 C23 H23C 109.5 ?
H23A C23 H23C 109.5 ?
H23B C23 H23C 109.5 ?
C21 C24 H24A 109.5 ?
C21 C24 H24B 109.5 ?
H24A C24 H24B 109.5 ?
C21 C24 H24C 109.5 ?
H24A C24 H24C 109.5 ?
H24B C24 H24C 109.5 ?

loop_
_geom_bond_atom_site_label_1
_geom_bond_atom_site_label_2
_geom_bond_distance
_geom_bond_publ_flag
O1 C1 1.423(3) y
O1 C5 1.425(4) y
O2 C7 1.327(4) y
O2 C6 1.442(4) y
O3 C7 1.238(14) y
O3' C7 1.222(16) y
O4 C9 1.362(4) y
O4 C2 1.445(3) y
O5 C9 1.192(4) y
O6 C11 1.357(4) y
O6 C3 1.448(3) y
O7 C11 1.200(4) y
O8 C13 1.354(4) y
O8 C4 1.437(4) y
O9 C13 1.197(4) y
O10 C15 1.383(4) y
O10 C5 1.394(4) y
C1 C6 1.505(4) ?
C1 C2 1.528(4) ?
C1 H1 0.9600 ?
C2 C3 1.516(4) ?
C2 H2 0.9600 ?
C3 C4 1.518(4) ?
C3 H3 0.9600 ?
C4 C5 1.516(4) ?
C4 H4 0.9600 ?
C5 H5 0.9600 ?
C6 H6A 0.9600 ?
C6 H6B 0.9600 ?
C7 C8 1.494(6) ?
C8 H8A 0.9800 ?
C8 H8B 0.9800 ?
C8 H8C 0.9800 ?
C9 C10 1.482(5) ?
C10 H10A 0.9800 ?
C10 H10B 0.9800 ?
C10 H10C 0.9800 ?
C11 C12 1.492(5) ?
C12 H12A 0.9800 ?
C12 H12B 0.9800 ?
C12 H12C 0.9800 ?
C13 C14 1.486(5) ?
C14 H14A 0.9800 ?
C14 H14B 0.9800 ?
C14 H14C 0.9800 ?
C15 C20 1.381(4) ?
C15 C16 1.385(4) ?
C16 C17 1.383(5) ?
C16 H16 0.9598 ?
C17 C18 1.393(4) ?
C17 H17 0.9599 ?
C18 C19 1.399(5) ?
C18 C21 1.529(5) ?
C19 C20 1.368(5) ?
C19 H19 0.9600 ?
C20 H20 0.9600 ?
C21 C24 1.501(6) ?
C21 C23 1.507(5) ?
C21 C22 1.546(6) ?
C22 H22A 0.9800 ?
C22 H22B 0.9800 ?
C22 H22C 0.9800 ?
C23 H23A 0.9800 ?
C23 H23B 0.9800 ?
C23 H23C 0.9800 ?
C24 H24A 0.9800 ?
C24 H24B 0.9800 ?
C24 H24C 0.9800 ?

loop_
_geom_hbond_atom_site_label_D
_geom_hbond_atom_site_label_H
_geom_hbond_atom_site_label_A
_geom_hbond_site_symmetry_A
_geom_hbond_distance_DH
_geom_hbond_distance_HA
_geom_hbond_distance_DA
_geom_hbond_angle_DHA
C2 H2 O2 . 0.96 2.54 2.932(4) 104
C2 H2 O5 . 0.96 2.30 2.702(4) 104
C4 H4 O9 . 0.96 2.30 2.697(4) 104
C10 H10B O3 3_475 0.98 2.36 3.263(16) 154
C10 H10B O3' 3_475 0.98 2.42 3.241(17) 142
C12 H12B O5 3_475 0.98 2.38 3.358(5) 173
C16 H16 O1 . 0.96 2.55 3.063(4) 114
C16 H16 O9 1_655 0.96 2.52 3.368(4) 147
C24 H24C O10 4_645 0.98 2.49 3.303(5) 140

loop_
_geom_torsion_atom_site_label_1
_geom_torsion_atom_site_label_2
_geom_torsion_atom_site_label_3
_geom_torsion_atom_site_label_4
_geom_torsion
C5 O1 C1 C6 -176.6(2)
C5 O1 C1 C2 61.0(3)
C9 O4 C2 C3 124.2(3)
C9 O4 C2 C1 -114.2(3)
O1 C1 C2 O4 -169.6(2)
C6 C1 C2 O4 71.0(3)
O1 C1 C2 C3 -50.7(3)
C6 C1 C2 C3 -170.1(2)
C11 O6 C3 C2 146.7(2)
C11 O6 C3 C4 -94.5(3)
O4 C2 C3 O6 -74.6(3)
C1 C2 C3 O6 166.7(2)
O4 C2 C3 C4 167.1(2)
C1 C2 C3 C4 48.4(3)
C13 O8 C4 C5 133.4(3)
C13 O8 C4 C3 -107.6(3)
O6 C3 C4 O8 71.4(3)
C2 C3 C4 O8 -172.2(2)
O6 C3 C4 C5 -170.6(2)
C2 C3 C4 C5 -54.2(3)
C15 O10 C5 O1 -77.4(3)
C15 O10 C5 C4 166.8(3)
C1 O1 C5 O10 177.2(2)
C1 O1 C5 C4 -67.6(3)
O8 C4 C5 O10 -61.2(3)
C3 C4 C5 O10 178.8(2)
O8 C4 C5 O1 -177.2(2)
C3 C4 C5 O1 62.8(3)
C7 O2 C6 C1 -172.8(3)
O1 C1 C6 O2 -56.9(3)
C2 C1 C6 O2 64.2(3)
C6 O2 C7 O3' 24.7(8)
C6 O2 C7 O3 -16.9(9)
C6 O2 C7 C8 -176.5(3)
C2 O4 C9 O5 -2.2(4)
C2 O4 C9 C10 179.5(2)
C3 O6 C11 O7 -3.6(5)
C3 O6 C11 C12 174.4(3)
C4 O8 C13 O9 7.1(4)
C4 O8 C13 C14 -172.1(3)
C5 O10 C15 C20 -169.7(3)
C5 O10 C15 C16 10.2(5)
C20 C15 C16 C17 -0.3(6)
O10 C15 C16 C17 179.8(3)
C15 C16 C17 C18 -0.5(6)
C16 C17 C18 C19 0.7(5)
C16 C17 C18 C21 179.8(3)
C17 C18 C19 C20 -0.1(6)
C21 C18 C19 C20 -179.2(3)
C18 C19 C20 C15 -0.6(6)
O10 C15 C20 C19 -179.3(3)
C16 C15 C20 C19 0.8(5)
C17 C18 C21 C24 -115.6(4)
C19 C18 C21 C24 63.5(5)
C17 C18 C21 C23 6.6(6)
C19 C18 C21 C23 -174.3(4)
C17 C18 C21 C22 126.3(4)
C19 C18 C21 C22 -54.6(5)
